data_7213771
loop_
_publ_author_name
'Wang, La-Mei'
'Wang, Yan'
'Fan, Yong'
'Xiao, Li-Na'
'Hu, Yang-Yang'
'Gao, Zhong-Min'
'Zheng, Da-Fang'
'Cui, Xiao-Bing'
'Xu, Ji-Qing'

_publ_section_title
;
 The design, syntheses and characterization of a series of hybrids based
 on polyoxometalates and metal complexes
;
_journal_issue 3
_journal_name_full CrystEngComm
_journal_page_first 430
_journal_paper_doi 10.1039/c3ce41611a
_journal_volume 16
_journal_year 2014
_chemical_formula_sum 'C70 H60 Ag4 N14 O42 Si W12'
_chemical_formula_weight 4434.97
_chemical_name_systematic
;
?
;
_space_group_IT_number 2
_symmetry_cell_setting triclinic
_symmetry_space_group_name_Hall '-P 1'
_symmetry_space_group_name_H-M 'P -1'
_atom_sites_solution_hydrogens geom
_atom_sites_solution_primary direct
_atom_sites_solution_secondary difmap
_audit_creation_method SHELXL-97
_cell_angle_alpha 77.43(3)
_cell_angle_beta 82.70(3)
_cell_angle_gamma 75.15(3)
_cell_formula_units_Z 1
_cell_length_a 12.797(3)
_cell_length_b 13.532(3)
_cell_length_c 14.117(3)
_cell_measurement_temperature 293(2)
_cell_volume 2299.7(10)
_computing_structure_refinement 'SHELXL-97 (Sheldrick, 1997)'
_computing_structure_solution 'SHELXS-97 (Sheldrick, 1990)'
_diffrn_ambient_temperature 293(2)
_diffrn_measured_fraction_theta_full 0.988
_diffrn_measured_fraction_theta_max 0.988
_diffrn_radiation_monochromator graphite
_diffrn_radiation_source 'fine-focus sealed tube'
_diffrn_radiation_type MoK\a
_diffrn_radiation_wavelength 0.71073
_diffrn_reflns_av_R_equivalents 0.0478
_diffrn_reflns_av_sigmaI/netI 0.0641
_diffrn_reflns_limit_h_max 16
_diffrn_reflns_limit_h_min -16
_diffrn_reflns_limit_k_max 17
_diffrn_reflns_limit_k_min -17
_diffrn_reflns_limit_l_max 18
_diffrn_reflns_limit_l_min -18
_diffrn_reflns_number 22678
_diffrn_reflns_theta_full 27.48
_diffrn_reflns_theta_max 27.48
_diffrn_reflns_theta_min 3.04
_exptl_absorpt_coefficient_mu 15.873
_exptl_absorpt_correction_T_max 0.0837
_exptl_absorpt_correction_T_min 0.0558
_exptl_absorpt_correction_type empirical
_exptl_crystal_density_diffrn 3.202
_exptl_crystal_density_method 'not measured'
_exptl_crystal_F_000 2003
_exptl_crystal_size_max 0.43
_exptl_crystal_size_mid 0.33
_exptl_crystal_size_min 0.31
_refine_diff_density_max 3.193
_refine_diff_density_min -5.523
_refine_diff_density_rms 0.475
_refine_ls_extinction_method none
_refine_ls_goodness_of_fit_ref 1.196
_refine_ls_hydrogen_treatment constr
_refine_ls_matrix_type full
_refine_ls_number_parameters 640
_refine_ls_number_reflns 10419
_refine_ls_number_restraints 44
_refine_ls_restrained_S_all 1.193
_refine_ls_R_factor_all 0.1192
_refine_ls_R_factor_gt 0.1020
_refine_ls_shift/su_max 0.006
_refine_ls_shift/su_mean 0.000
_refine_ls_structure_factor_coef Fsqd
_refine_ls_weighting_details 'calc w=1/[\s^2^(Fo^2^)+(0.0391P)^2^+260.6057P] where P=(Fo^2^+2Fc^2^)/3'
_refine_ls_weighting_scheme calc
_refine_ls_wR_factor_gt 0.2290
_refine_ls_wR_factor_ref 0.2414
_reflns_number_gt 8613
_reflns_number_total 10419
_reflns_threshold_expression >2sigma(I)
_cod_data_source_file c3ce41611a.txt
_cod_data_source_block k
_cod_original_cell_volume 2299.7(9)
_cod_original_sg_symbol_H-M p-1
_cod_database_code 7213771

loop_
_symmetry_equiv_pos_as_xyz
'x, y, z'
'-x, -y, -z'

loop_
_atom_site_label
_atom_site_type_symbol
_atom_site_fract_x
_atom_site_fract_y
_atom_site_fract_z
_atom_site_U_iso_or_equiv
_atom_site_adp_type
_atom_site_occupancy
_atom_site_symmetry_multiplicity
_atom_site_calc_flag
_atom_site_refinement_flags
W1 W 1.01412(11) -0.24727(8) 0.51463(13) 0.0556(4) Uani 1 1 d .
W2 W 1.14488(11) -0.71773(8) 0.65686(9) 0.0473(4) Uani 1 1 d .
W3 W 0.71402(8) -0.42320(8) 0.53452(7) 0.0317(2) Uani 1 1 d .
W4 W 0.87564(9) -0.39095(8) 0.70501(8) 0.0364(3) Uani 1 1 d .
W5 W 0.85948(9) -0.64342(8) 0.68898(8) 0.0355(3) Uani 1 1 d .
W6 W 1.16106(12) -0.46514(9) 0.66901(9) 0.0490(4) Uani 1 1 d .
Ag1 Ag 1.1122(3) -1.1980(3) 0.7477(3) 0.0896(11) Uani 1 1 d .
Ag2 Ag 1.5854(3) -0.8203(3) 0.1348(3) 0.0841(10) Uani 1 1 d .
Si1 Si 1.0000 -0.5000 0.5000 0.036(2) Uani 1 2 d S
O1 O 0.994(2) -0.618(2) 0.571(2) 0.019(6) Uani 0.50 1 d PU
O2 O 1.096(2) -0.509(2) 0.4283(19) 0.015(5) Uani 0.50 1 d P
O3 O 0.882(2) -0.451(2) 0.4529(18) 0.013(5) Uani 0.50 1 d PU
O4 O 1.002(2) -0.427(2) 0.581(2) 0.020(6) Uani 0.50 1 d PU
O5 O 0.743(3) -0.3070(19) 0.4403(15) 0.094(11) Uani 1 1 d .
O6 O 1.2367(19) -0.449(2) 0.7500(15) 0.059(6) Uani 1 1 d .
O7 O 1.267(4) -0.5028(18) 0.5693(16) 0.116(15) Uani 1 1 d .
O8 O 0.792(2) -0.7123(17) 0.7786(17) 0.068(7) Uani 1 1 d .
O9 O 0.817(2) -0.3406(18) 0.8012(16) 0.074(9) Uani 1 1 d .
O10 O 1.002(2) -0.703(3) 0.723(3) 0.117(15) Uani 1 1 d .
O11 O 1.020(2) -0.438(2) 0.738(3) 0.115(15) Uani 1 1 d .
O12 O 0.5788(18) -0.3851(17) 0.550(3) 0.085(10) Uani 1 1 d .
O13 O 1.0976(18) -0.782(3) 0.572(3) 0.109(14) Uani 1 1 d .
O14 O 0.9094(18) -0.271(2) 0.623(3) 0.118(15) Uani 1 1 d .
O15 O 0.888(2) -0.728(3) 0.594(3) 0.129(17) Uani 1 1 d .
O16 O 1.162(3) -0.6092(17) 0.7122(15) 0.084(10) Uani 1 1 d .
O17 O 1.1238(19) -0.330(2) 0.598(3) 0.107(14) Uani 1 1 d .
O18 O 0.8621(18) -0.5307(14) 0.7451(15) 0.047(5) Uani 1 1 d .
O19 O 0.7546(17) -0.3651(13) 0.6265(13) 0.042(5) Uani 1 1 d .
O20 O 1.0197(17) -0.1270(14) 0.5190(14) 0.042(4) Uani 1 1 d .
O21 O 0.7425(17) -0.5552(15) 0.6193(14) 0.044(5) Uani 1 1 d .
O22 O 1.2162(15) -0.8211(15) 0.7317(14) 0.040(4) Uani 1 1 d U
C1 C 0.898(3) -1.012(3) 0.694(3) 0.067(10) Uani 1 1 d .
H1A H 0.9308 -0.9904 0.6330 0.081 Uiso 1 1 calc R
C2 C 0.801(4) -0.960(2) 0.720(3) 0.075(12) Uani 1 1 d .
H2A H 0.7688 -0.8978 0.6803 0.090 Uiso 1 1 calc R
C3 C 0.746(3) -0.996(4) 0.806(3) 0.11(2) Uani 1 1 d .
H3A H 0.6762 -0.9598 0.8216 0.126 Uiso 1 1 calc R
C4 C 0.793(3) -1.084(4) 0.869(3) 0.083(14) Uani 1 1 d .
H4A H 0.7556 -1.1091 0.9261 0.099 Uiso 1 1 calc R
C5 C 0.899(3) -1.134(2) 0.843(2) 0.047(7) Uani 1 1 d .
C6 C 0.957(3) -1.227(2) 0.9044(18) 0.042(7) Uani 1 1 d .
C7 C 0.917(3) -1.266(3) 0.995(3) 0.068(11) Uani 1 1 d .
H7A H 0.8466 -1.2354 1.0170 0.082 Uiso 1 1 calc R
C8 C 0.980(3) -1.356(3) 1.060(3) 0.067(11) Uani 1 1 d .
H8A H 0.9539 -1.3800 1.1228 0.081 Uiso 1 1 calc R
C9 C 1.079(3) -1.401(3) 1.020(2) 0.068(11) Uani 1 1 d .
H9A H 1.1215 -1.4617 1.0535 0.082 Uiso 1 1 calc R
C10 C 1.115(3) -1.353(3) 0.930(3) 0.060(8) Uani 1 1 d U
H10A H 1.1846 -1.3815 0.9068 0.072 Uiso 1 1 calc R
C11 C 1.190(2) -1.041(2) 0.618(2) 0.038(6) Uani 1 1 d U
H11A H 1.1322 -1.0000 0.6488 0.046 Uiso 1 1 calc R
C12 C 1.251(3) -0.994(2) 0.543(3) 0.056(9) Uani 1 1 d .
H12A H 1.2337 -0.9221 0.5228 0.067 Uiso 1 1 calc R
C13 C 1.3373(19) -1.055(2) 0.4984(17) 0.036(6) Uani 1 1 d .
C14 C 1.406(2) -1.002(2) 0.4146(18) 0.035(6) Uani 1 1 d .
C15 C 1.371(3) -0.896(2) 0.376(3) 0.067(11) Uani 1 1 d .
H15A H 1.3090 -0.8565 0.4038 0.081 Uiso 1 1 calc R
C16 C 1.430(3) -0.849(3) 0.296(3) 0.070(12) Uani 1 1 d .
H16A H 1.4043 -0.7783 0.2705 0.084 Uiso 1 1 calc R
C17 C 1.546(2) -1.000(2) 0.2949(19) 0.048(8) Uani 1 1 d .
H17A H 1.6089 -1.0378 0.2666 0.057 Uiso 1 1 calc R
C18 C 1.495(3) -1.053(2) 0.370(2) 0.048(8) Uani 1 1 d .
H18A H 1.5223 -1.1242 0.3914 0.057 Uiso 1 1 calc R
C19 C 1.358(2) -1.161(2) 0.526(3) 0.051(8) Uani 1 1 d .
H19A H 1.4121 -1.2043 0.4930 0.061 Uiso 1 1 calc R
C20 C 1.297(2) -1.202(2) 0.603(2) 0.042(7) Uani 1 1 d .
H20A H 1.3170 -1.2733 0.6251 0.051 Uiso 1 1 calc R
C21 C 1.546(2) -0.609(2) 0.1965(17) 0.085(13) Uani 1 1 d G
H21A H 1.6022 -0.6377 0.2376 0.102 Uiso 1 1 calc R
C22 C 1.484(3) -0.508(2) 0.199(2) 0.17(3) Uani 1 1 d GU
H22A H 1.4982 -0.4704 0.2409 0.201 Uiso 1 1 calc R
C23 C 1.400(3) -0.4649(15) 0.137(3) 0.18(3) Uani 1 1 d GU
H23A H 1.3586 -0.3978 0.1386 0.215 Uiso 1 1 calc R
C24 C 1.3789(18) -0.522(2) 0.074(3) 0.14(2) Uani 1 1 d GU
H24A H 1.3230 -0.4925 0.0329 0.165 Uiso 1 1 calc R
C25 C 1.4412(19) -0.6218(18) 0.0719(16) 0.071(12) Uani 1 1 d G
N5 N 1.5248(18) -0.6653(13) 0.1332(15) 0.059(8) Uani 1 1 d G
C26 C 1.4291(18) -0.6840(17) 0.0083(19) 0.071(13) Uani 1 1 d G
C27 C 1.360(2) -0.643(2) -0.067(2) 0.16(3) Uani 1 1 d G
H27A H 1.3227 -0.5739 -0.0761 0.190 Uiso 1 1 calc R
C28 C 1.348(3) -0.707(4) -0.128(2) 0.15(3) Uani 1 1 d G
H28A H 1.3015 -0.6798 -0.1777 0.182 Uiso 1 1 calc R
C29 C 1.404(3) -0.811(4) -0.114(2) 0.19(5) Uani 1 1 d G
H29A H 1.3952 -0.8534 -0.1543 0.233 Uiso 1 1 calc R
C30 C 1.472(3) -0.851(2) -0.039(2) 0.100(17) Uani 1 1 d G
H30A H 1.5100 -0.9210 -0.0292 0.121 Uiso 1 1 calc R
N6 N 1.4852(17) -0.7880(18) 0.0223(16) 0.064(8) Uani 1 1 d G
C31 C 1.779(2) -0.844(3) 0.003(2) 0.054(9) Uani 1 1 d .
H31A H 1.7382 -0.7833 -0.0328 0.065 Uiso 1 1 calc R
C32 C 1.882(2) -0.888(2) -0.038(2) 0.051(8) Uani 1 1 d .
H32A H 1.9071 -0.8600 -0.1000 0.061 Uiso 1 1 calc R
C33 C 1.9434(18) -0.9743(19) 0.0195(17) 0.031(5) Uani 1 1 d .
C34 C 1.899(3) -1.016(3) 0.107(2) 0.061(10) Uani 1 1 d .
H34A H 1.9362 -1.0778 0.1444 0.074 Uiso 1 1 calc R
C35 C 1.798(2) -0.963(2) 0.1398(19) 0.045(8) Uani 1 1 d .
H35A H 1.7723 -0.9862 0.2031 0.054 Uiso 1 1 calc R
N1 N 0.953(2) -1.1025(19) 0.7606(19) 0.053(7) Uani 1 1 d .
N2 N 1.054(2) -1.267(2) 0.8721(15) 0.049(6) Uani 1 1 d .
N3 N 1.2148(18) -1.1512(19) 0.6486(14) 0.037(5) Uani 1 1 d .
N4 N 1.5186(18) -0.9001(18) 0.2563(17) 0.041(6) Uani 1 1 d .
N7 N 1.7365(17) -0.8820(16) 0.0870(16) 0.038(5) Uani 1 1 d .
OW1 O 1.445(5) 0.675(5) 0.356(5) 0.20(2) Uani 1 1 d U

loop_
_atom_site_aniso_label
_atom_site_aniso_U_11
_atom_site_aniso_U_22
_atom_site_aniso_U_33
_atom_site_aniso_U_23
_atom_site_aniso_U_13
_atom_site_aniso_U_12
W1 0.0466(7) 0.0175(5) 0.1085(12) -0.0190(6) -0.0313(7) 0.0000(5)
W2 0.0685(8) 0.0230(5) 0.0450(6) -0.0095(4) -0.0367(6) 0.0171(5)
W3 0.0330(5) 0.0291(5) 0.0277(5) 0.0000(4) -0.0019(4) -0.0023(4)
W4 0.0383(6) 0.0283(5) 0.0364(5) -0.0015(4) 0.0033(4) -0.0036(4)
W5 0.0322(5) 0.0374(6) 0.0362(5) -0.0130(4) 0.0028(4) -0.0047(4)
W6 0.0711(9) 0.0340(6) 0.0485(7) 0.0134(5) -0.0407(6) -0.0248(6)
Ag1 0.105(3) 0.092(3) 0.069(2) -0.0065(18) 0.0080(19) -0.033(2)
Ag2 0.074(2) 0.080(2) 0.080(2) -0.0009(17) -0.0059(17) 0.0030(17)
Si1 0.053(6) 0.017(4) 0.038(5) 0.006(4) -0.014(5) -0.010(4)
O1 0.020(6) 0.019(6) 0.020(6) -0.0038(15) -0.0015(11) -0.0045(16)
O2 0.013(12) 0.015(13) 0.017(13) -0.006(10) 0.001(10) -0.002(10)
O3 0.013(5) 0.013(5) 0.013(5) -0.0025(14) -0.0010(11) -0.0032(15)
O4 0.020(6) 0.020(6) 0.020(6) -0.0037(15) -0.0016(11) -0.0048(17)
O5 0.22(4) 0.045(13) 0.026(11) 0.002(10) -0.008(16) -0.050(19)
O6 0.062(14) 0.092(18) 0.042(11) -0.031(12) -0.005(10) -0.037(13)
O7 0.30(5) 0.039(13) 0.027(11) -0.007(10) 0.023(18) -0.08(2)
O8 0.10(2) 0.045(12) 0.058(14) 0.027(11) -0.021(13) -0.043(13)
O9 0.12(2) 0.055(14) 0.045(12) -0.037(11) -0.043(13) 0.030(14)
O10 0.046(14) 0.17(3) 0.18(3) -0.16(3) -0.043(17) 0.036(17)
O11 0.038(13) 0.066(18) 0.21(4) 0.06(2) -0.036(18) -0.018(12)
O12 0.036(12) 0.035(12) 0.19(3) -0.029(16) -0.035(16) 0.007(10)
O13 0.033(12) 0.16(3) 0.16(3) -0.14(3) -0.041(15) 0.037(15)
O14 0.037(12) 0.067(17) 0.20(3) 0.11(2) -0.046(17) -0.019(12)
O15 0.039(13) 0.20(4) 0.17(3) -0.16(3) -0.055(17) 0.049(18)
O16 0.19(3) 0.041(12) 0.028(10) 0.002(9) 0.003(15) -0.059(17)
O17 0.044(13) 0.083(19) 0.15(3) 0.09(2) -0.041(16) -0.020(13)
O18 0.067(13) 0.023(9) 0.052(12) 0.003(8) -0.032(10) -0.008(9)
O19 0.068(13) 0.017(8) 0.037(10) 0.009(7) -0.026(9) -0.005(8)
O20 0.054(12) 0.031(9) 0.047(11) -0.008(8) -0.015(9) -0.017(9)
O21 0.053(12) 0.037(10) 0.043(11) 0.003(8) -0.024(9) -0.014(9)
O22 0.040(4) 0.040(4) 0.040(4) -0.0072(13) -0.0028(11) -0.0090(14)
C1 0.06(2) 0.047(19) 0.08(3) -0.004(18) 0.01(2) -0.010(17)
C2 0.10(3) 0.026(15) 0.09(3) 0.013(16) -0.05(2) 0.007(17)
C3 0.06(2) 0.16(5) 0.05(2) 0.00(3) 0.023(19) 0.03(3)
C4 0.06(2) 0.12(4) 0.05(2) 0.01(2) 0.011(17) 0.00(2)
C5 0.056(18) 0.052(17) 0.044(16) -0.022(14) 0.011(14) -0.027(15)
C6 0.062(18) 0.048(16) 0.019(11) 0.000(11) 0.006(12) -0.026(14)
C7 0.06(2) 0.09(3) 0.06(2) 0.00(2) 0.012(17) -0.05(2)
C8 0.06(2) 0.05(2) 0.07(2) 0.007(18) 0.022(19) -0.015(17)
C9 0.10(3) 0.06(2) 0.020(13) 0.011(13) -0.015(16) 0.01(2)
C10 0.060(8) 0.060(8) 0.060(8) -0.0116(19) -0.0045(12) -0.014(2)
C11 0.038(6) 0.038(6) 0.038(6) -0.0072(15) -0.0028(11) -0.0091(17)
C12 0.053(18) 0.029(14) 0.08(2) -0.012(15) 0.018(17) -0.011(13)
C13 0.020(11) 0.060(17) 0.021(11) -0.011(11) 0.009(9) -0.002(11)
C14 0.030(13) 0.037(14) 0.032(13) -0.004(11) 0.001(10) -0.002(11)
C15 0.09(3) 0.024(14) 0.07(2) -0.014(14) 0.04(2) -0.003(15)
C16 0.07(2) 0.036(17) 0.08(2) 0.020(16) 0.017(19) 0.002(16)
C17 0.036(14) 0.054(17) 0.030(13) 0.007(12) 0.013(11) 0.011(13)
C18 0.063(19) 0.024(13) 0.041(15) 0.001(11) 0.017(14) -0.003(12)
C19 0.036(15) 0.030(14) 0.08(2) -0.003(14) 0.004(15) -0.004(12)
C20 0.047(16) 0.024(12) 0.047(16) 0.004(11) 0.008(13) -0.007(11)
C21 0.10(3) 0.08(3) 0.08(3) -0.04(2) 0.00(3) -0.03(3)
C22 0.22(6) 0.13(5) 0.17(6) -0.10(5) 0.15(5) -0.09(5)
C23 0.12(4) 0.04(2) 0.33(9) -0.06(4) 0.16(4) 0.00(3)
C24 0.09(3) 0.05(2) 0.19(5) 0.04(3) 0.08(3) 0.03(2)
C25 0.053(19) 0.06(2) 0.07(2) 0.047(18) -0.016(17) 0.009(16)
N5 0.09(2) 0.023(11) 0.042(14) 0.004(10) -0.006(14) 0.008(13)
C26 0.023(14) 0.09(3) 0.08(3) 0.04(2) -0.026(15) -0.018(16)
C27 0.12(5) 0.21(7) 0.13(5) 0.11(5) -0.04(4) -0.11(5)
C28 0.15(6) 0.23(8) 0.10(4) 0.06(5) -0.10(4) -0.12(6)
C29 0.21(8) 0.30(11) 0.11(5) 0.08(6) -0.10(5) -0.19(9)
C30 0.10(4) 0.13(4) 0.08(3) -0.06(3) -0.01(3) -0.01(3)
N6 0.043(15) 0.063(19) 0.08(2) 0.000(16) -0.017(14) -0.003(13)
C31 0.036(15) 0.06(2) 0.036(15) 0.027(14) 0.004(12) 0.000(14)
C32 0.051(17) 0.052(18) 0.027(13) 0.015(12) 0.010(12) 0.002(14)
C33 0.024(12) 0.032(12) 0.029(12) -0.001(10) 0.002(9) 0.000(10)
C34 0.047(17) 0.07(2) 0.037(15) 0.034(15) 0.003(13) 0.008(15)
C35 0.030(13) 0.047(16) 0.031(13) 0.025(12) 0.002(10) 0.013(11)
N1 0.064(17) 0.035(13) 0.051(15) -0.008(11) 0.016(13) -0.004(12)
N2 0.064(16) 0.055(15) 0.018(10) 0.003(10) 0.011(10) -0.015(13)
N3 0.035(11) 0.055(14) 0.022(10) -0.005(9) -0.003(9) -0.015(10)
N4 0.033(11) 0.036(12) 0.043(13) 0.006(10) 0.009(10) -0.005(9)
N7 0.029(10) 0.026(10) 0.037(11) 0.006(9) 0.008(9) 0.016(8)
OW1 0.20(2) 0.20(2) 0.20(2) -0.040(4) -0.0155(18) -0.048(5)

loop_
_atom_type_symbol
_atom_type_description
_atom_type_scat_dispersion_real
_atom_type_scat_dispersion_imag
_atom_type_scat_source
C C 0.0033 0.0016 'International Tables Vol C Tables 4.2.6.8 and 6.1.1.4'
H H 0.0000 0.0000 'International Tables Vol C Tables 4.2.6.8 and 6.1.1.4'
Ag Ag -0.8971 1.1015 'International Tables Vol C Tables 4.2.6.8 and 6.1.1.4'
N N 0.0061 0.0033 'International Tables Vol C Tables 4.2.6.8 and 6.1.1.4'
O O 0.0106 0.0060 'International Tables Vol C Tables 4.2.6.8 and 6.1.1.4'
Si Si 0.0817 0.0704 'International Tables Vol C Tables 4.2.6.8 and 6.1.1.4'
W W -0.8490 6.8722 'International Tables Vol C Tables 4.2.6.8 and 6.1.1.4'

loop_
_geom_angle_atom_site_label_1
_geom_angle_atom_site_label_2
_geom_angle_atom_site_label_3
_geom_angle
_geom_angle_site_symmetry_1
_geom_angle_site_symmetry_3
O20 W1 O15 100.6(15) . 2_746
O20 W1 O13 100.2(12) . 2_746
O15 W1 O13 86.4(11) 2_746 2_746
O20 W1 O17 101.8(13) . .
O15 W1 O17 89.2(14) 2_746 .
O13 W1 O17 158.0(15) 2_746 .
O20 W1 O14 100.0(13) . .
O15 W1 O14 159.4(17) 2_746 .
O13 W1 O14 89.2(14) 2_746 .
O17 W1 O14 87.4(11) . .
O20 W1 O1 153.1(9) . 2_746
O15 W1 O1 60.4(13) 2_746 2_746
O13 W1 O1 62.2(10) 2_746 2_746
O17 W1 O1 97.0(14) . 2_746
O14 W1 O1 99.9(13) . 2_746
O20 W1 O4 156.0(9) . .
O15 W1 O4 98.5(15) 2_746 .
O13 W1 O4 95.4(14) 2_746 .
O17 W1 O4 63.9(11) . .
O14 W1 O4 61.9(11) . .
O1 W1 O4 50.9(9) 2_746 .
O22 W2 O13 101.7(13) . .
O22 W2 O16 99.9(11) . .
O13 W2 O16 158.3(14) . .
O22 W2 O5 99.2(11) . 2_746
O13 W2 O5 87.2(14) . 2_746
O16 W2 O5 89.8(11) . 2_746
O22 W2 O10 101.3(14) . .
O13 W2 O10 87.2(11) . .
O16 W2 O10 88.1(13) . .
O5 W2 O10 159.4(15) 2_746 .
O22 W2 O1 156.3(9) . .
O13 W2 O1 64.0(11) . .
O16 W2 O1 95.3(12) . .
O5 W2 O1 98.9(12) 2_746 .
O10 W2 O1 61.0(13) . .
O22 W2 O3 154.5(9) . 2_746
O13 W2 O3 94.3(14) . 2_746
O16 W2 O3 65.6(9) . 2_746
O5 W2 O3 61.6(10) 2_746 2_746
O10 W2 O3 99.1(14) . 2_746
O1 W2 O3 49.2(9) . 2_746
O12 W3 O19 100.8(12) . .
O12 W3 O21 101.9(12) . .
O19 W3 O21 89.8(8) . .
O12 W3 O7 101.9(17) . 2_746
O19 W3 O7 157.2(15) . 2_746
O21 W3 O7 86.9(9) . 2_746
O12 W3 O5 99.7(15) . .
O19 W3 O5 87.1(9) . .
O21 W3 O5 158.4(13) . .
O7 W3 O5 87.7(9) 2_746 .
O12 W3 O3 157.8(14) . .
O19 W3 O3 94.4(9) . .
O21 W3 O3 94.2(9) . .
O7 W3 O3 63.4(14) 2_746 .
O5 W3 O3 64.8(13) . .
O12 W3 O2 160.7(14) . 2_746
O19 W3 O2 65.7(9) . 2_746
O21 W3 O2 65.8(9) . 2_746
O7 W3 O2 92.5(15) 2_746 2_746
O5 W3 O2 93.5(13) . 2_746
O3 W3 O2 41.5(9) . 2_746
O9 W4 O11 100.9(16) . .
O9 W4 O14 100.0(17) . .
O11 W4 O14 89.9(10) . .
O9 W4 O18 101.2(12) . .
O11 W4 O18 87.9(10) . .
O14 W4 O18 158.7(15) . .
O9 W4 O19 101.8(11) . .
O11 W4 O19 157.3(15) . .
O14 W4 O19 85.8(10) . .
O18 W4 O19 88.0(8) . .
O9 W4 O4 158.5(13) . .
O11 W4 O4 64.3(15) . .
O14 W4 O4 66.3(14) . .
O18 W4 O4 93.9(10) . .
O19 W4 O4 93.8(10) . .
O9 W4 O2 159.2(12) . 2_746
O11 W4 O2 94.4(15) . 2_746
O14 W4 O2 94.0(15) . 2_746
O18 W4 O2 65.1(9) . 2_746
O19 W4 O2 63.8(8) . 2_746
O4 W4 O2 42.3(9) . 2_746
O8 W5 O18 101.3(11) . .
O8 W5 O10 100.4(16) . .
O18 W5 O10 88.1(10) . .
O8 W5 O21 100.2(11) . .
O18 W5 O21 87.7(8) . .
O10 W5 O21 159.4(15) . .
O8 W5 O15 101.0(17) . .
O18 W5 O15 157.7(16) . .
O10 W5 O15 87.3(9) . .
O21 W5 O15 88.9(11) . .
O8 W5 O1 156.5(12) . .
O18 W5 O1 95.1(10) . .
O10 W5 O1 63.2(15) . .
O21 W5 O1 97.1(9) . .
O15 W5 O1 63.4(15) . .
O8 W5 O2 159.2(11) . 2_746
O18 W5 O2 65.2(9) . 2_746
O10 W5 O2 95.1(15) . 2_746
O21 W5 O2 64.9(8) . 2_746
O15 W5 O2 93.4(16) . 2_746
O1 W5 O2 44.3(9) . 2_746
O6 W6 O17 100.3(14) . .
O6 W6 O7 101.5(14) . .
O17 W6 O7 90.2(13) . .
O6 W6 O16 100.5(12) . .
O17 W6 O16 159.0(14) . .
O7 W6 O16 88.4(10) . .
O6 W6 O11 100.0(14) . .
O17 W6 O11 87.6(12) . .
O7 W6 O11 158.4(17) . .
O16 W6 O11 86.0(13) . .
O6 W6 O4 155.0(11) . .
O17 W6 O4 65.4(11) . .
O7 W6 O4 99.0(14) . .
O16 W6 O4 94.1(12) . .
O11 W6 O4 60.7(13) . .
O6 W6 O3 155.6(11) . 2_746
O17 W6 O3 96.1(14) . 2_746
O7 W6 O3 60.3(12) . 2_746
O16 W6 O3 65.2(9) . 2_746
O11 W6 O3 98.6(14) . 2_746
O4 W6 O3 49.3(9) . 2_746
N3 Ag1 N2 159.7(11) . .
N3 Ag1 N1 119.2(10) . .
N2 Ag1 N1 78.3(11) . .
N7 Ag2 N4 118.3(8) . .
N7 Ag2 N5 124.0(10) . .
N4 Ag2 N5 107.8(9) . .
N7 Ag2 N6 108.9(10) . .
N4 Ag2 N6 109.6(10) . .
N5 Ag2 N6 81.7(9) . .
O2 Si1 O2 180(2) 2_746 .
O2 Si1 O3 115.4(13) 2_746 2_746
O2 Si1 O3 64.6(13) . 2_746
O2 Si1 O3 64.6(13) 2_746 .
O2 Si1 O3 115.4(13) . .
O3 Si1 O3 180.0(16) 2_746 .
O2 Si1 O4 65.8(14) 2_746 .
O2 Si1 O4 114.2(14) . .
O3 Si1 O4 74.9(13) 2_746 .
O3 Si1 O4 105.1(13) . .
O2 Si1 O4 114.2(14) 2_746 2_746
O2 Si1 O4 65.8(14) . 2_746
O3 Si1 O4 105.1(13) 2_746 2_746
O3 Si1 O4 74.9(13) . 2_746
O4 Si1 O4 180.000(3) . 2_746
O2 Si1 O1 111.2(14) 2_746 2_746
O2 Si1 O1 68.8(14) . 2_746
O3 Si1 O1 106.7(13) 2_746 2_746
O3 Si1 O1 73.3(13) . 2_746
O4 Si1 O1 76.8(14) . 2_746
O4 Si1 O1 103.2(14) 2_746 2_746
O2 Si1 O1 68.8(14) 2_746 .
O2 Si1 O1 111.2(14) . .
O3 Si1 O1 73.3(13) 2_746 .
O3 Si1 O1 106.7(13) . .
O4 Si1 O1 103.2(14) . .
O4 Si1 O1 76.8(14) 2_746 .
O1 Si1 O1 180(2) 2_746 .
Si1 O1 O2 50.1(11) . 2_746
Si1 O1 W5 124.1(14) . .
O2 O1 W5 74.0(12) 2_746 .
Si1 O1 W2 119.6(14) . .
O2 O1 W2 134.8(17) 2_746 .
W5 O1 W2 98.9(10) . .
Si1 O1 W1 116.1(14) . 2_746
O2 O1 W1 130.0(17) 2_746 2_746
W5 O1 W1 97.3(10) . 2_746
W2 O1 W1 95.0(10) . 2_746
Si1 O2 O3 62.4(13) . 2_746
Si1 O2 O4 62.3(13) . 2_746
O3 O2 O4 101.5(19) 2_746 2_746
Si1 O2 O1 61.1(13) . 2_746
O3 O2 O1 100.6(18) 2_746 2_746
O4 O2 O1 96.8(18) 2_746 2_746
Si1 O2 W3 126.4(15) . 2_746
O3 O2 W3 64.0(12) 2_746 2_746
O4 O2 W3 130.8(16) 2_746 2_746
O1 O2 W3 131.1(16) 2_746 2_746
Si1 O2 W4 124.4(15) . 2_746
O3 O2 W4 130.9(16) 2_746 2_746
O4 O2 W4 62.1(12) 2_746 2_746
O1 O2 W4 125.9(16) 2_746 2_746
W3 O2 W4 91.3(8) 2_746 2_746
Si1 O2 W5 122.8(14) . 2_746
O3 O2 W5 129.1(16) 2_746 2_746
O4 O2 W5 126.5(16) 2_746 2_746
O1 O2 W5 61.7(12) 2_746 2_746
W3 O2 W5 91.3(9) 2_746 2_746
W4 O2 W5 90.4(8) 2_746 2_746
Si1 O3 O2 53.0(12) . 2_746
Si1 O3 W3 127.5(14) . .
O2 O3 W3 74.5(13) 2_746 .
Si1 O3 W2 117.9(13) . 2_746
O2 O3 W2 133.5(16) 2_746 2_746
W3 O3 W2 96.9(9) . 2_746
Si1 O3 W6 117.6(13) . 2_746
O2 O3 W6 133.6(16) 2_746 2_746
W3 O3 W6 97.3(9) . 2_746
W2 O3 W6 92.4(9) 2_746 2_746
Si1 O4 O2 51.9(12) . 2_746
Si1 O4 W4 127.6(15) . .
O2 O4 W4 75.6(13) 2_746 .
Si1 O4 W6 118.2(14) . .
O2 O4 W6 136.4(17) 2_746 .
W4 O4 W6 98.1(10) . .
Si1 O4 W1 116.2(14) . .
O2 O4 W1 130.5(17) 2_746 .
W4 O4 W1 96.7(10) . .
W6 O4 W1 92.9(10) . .
W2 O5 W3 136.3(18) 2_746 .
W6 O7 W3 139(2) . 2_746
W5 O10 W2 137(2) . .
W4 O11 W6 136(2) . .
W2 O13 W1 138.8(15) . 2_746
W4 O14 W1 134.8(19) . .
W1 O15 W5 139(2) 2_746 .
W2 O16 W6 136.7(12) . .
W6 O17 W1 137.7(17) . .
W5 O18 W4 138.8(12) . .
W3 O19 W4 138.1(11) . .
W5 O21 W3 137.3(11) . .
C2 C1 N1 120(3) . .
C2 C1 H1A 120.1 . .
N1 C1 H1A 120.1 . .
C1 C2 C3 121(3) . .
C1 C2 H2A 119.6 . .
C3 C2 H2A 119.6 . .
C4 C3 C2 121(3) . .
C4 C3 H3A 119.3 . .
C2 C3 H3A 119.3 . .
C3 C4 C5 117(3) . .
C3 C4 H4A 121.4 . .
C5 C4 H4A 121.4 . .
N1 C5 C4 123(3) . .
N1 C5 C6 115(3) . .
C4 C5 C6 122(3) . .
N2 C6 C7 121(3) . .
N2 C6 C5 116(2) . .
C7 C6 C5 123(3) . .
C6 C7 C8 122(3) . .
C6 C7 H7A 118.9 . .
C8 C7 H7A 118.9 . .
C9 C8 C7 115(3) . .
C9 C8 H8A 122.4 . .
C7 C8 H8A 122.4 . .
C10 C9 C8 118(3) . .
C10 C9 H9A 120.9 . .
C8 C9 H9A 120.9 . .
C9 C10 N2 125(3) . .
C9 C10 H10A 117.4 . .
N2 C10 H10A 117.4 . .
C12 C11 N3 121(3) . .
C12 C11 H11A 119.4 . .
N3 C11 H11A 119.4 . .
C11 C12 C13 119(3) . .
C11 C12 H12A 120.6 . .
C13 C12 H12A 120.6 . .
C19 C13 C12 120(3) . .
C19 C13 C14 122(2) . .
C12 C13 C14 119(3) . .
C18 C14 C15 116(3) . .
C18 C14 C13 124(2) . .
C15 C14 C13 120(2) . .
C14 C15 C16 120(3) . .
C14 C15 H15A 119.9 . .
C16 C15 H15A 119.9 . .
N4 C16 C15 122(3) . .
N4 C16 H16A 118.9 . .
C15 C16 H16A 118.9 . .
N4 C17 C18 128(3) . .
N4 C17 H17A 116.0 . .
C18 C17 H17A 116.0 . .
C14 C18 C17 119(3) . .
C14 C18 H18A 120.6 . .
C17 C18 H18A 120.6 . .
C20 C19 C13 118(3) . .
C20 C19 H19A 121.1 . .
C13 C19 H19A 121.1 . .
N3 C20 C19 127(3) . .
N3 C20 H20A 116.7 . .
C19 C20 H20A 116.7 . .
C22 C21 N5 120.0 . .
C22 C21 H21A 120.0 . .
N5 C21 H21A 120.0 . .
C23 C22 C21 120.0 . .
C23 C22 H22A 120.0 . .
C21 C22 H22A 120.0 . .
C22 C23 C24 120.0 . .
C22 C23 H23A 120.0 . .
C24 C23 H23A 120.0 . .
C23 C24 C25 120.0 . .
C23 C24 H24A 120.0 . .
C25 C24 H24A 120.0 . .
N5 C25 C24 120.0 . .
N5 C25 C26 115.5(19) . .
C24 C25 C26 124.5(19) . .
C25 N5 C21 120.0 . .
C25 N5 Ag2 112.5(14) . .
C21 N5 Ag2 126.6(13) . .
C27 C26 N6 120.0 . .
C27 C26 C25 120.9(19) . .
N6 C26 C25 119.1(19) . .
C28 C27 C26 120.0 . .
C28 C27 H27A 120.0 . .
C26 C27 H27A 120.0 . .
C27 C28 C29 120.0 . .
C27 C28 H28A 120.0 . .
C29 C28 H28A 120.0 . .
C28 C29 C30 120.0 . .
C28 C29 H29A 120.0 . .
C30 C29 H29A 120.0 . .
N6 C30 C29 120.0 . .
N6 C30 H30A 120.0 . .
C29 C30 H30A 120.0 . .
C30 N6 C26 120.0 . .
C30 N6 Ag2 130.0(14) . .
C26 N6 Ag2 109.9(14) . .
N7 C31 C32 125(2) . .
N7 C31 H31A 117.7 . .
C32 C31 H31A 117.7 . .
C33 C32 C31 117(2) . .
C33 C32 H32A 121.7 . .
C31 C32 H32A 121.7 . .
C34 C33 C32 119(2) . .
C34 C33 C33 121(3) . 2_935
C32 C33 C33 120(3) . 2_935
C33 C34 C35 118(2) . .
C33 C34 H34A 121.2 . .
C35 C34 H34A 121.2 . .
N7 C35 C34 124(2) . .
N7 C35 H35A 117.8 . .
C34 C35 H35A 117.8 . .
C5 N1 C1 118(3) . .
C5 N1 Ag1 112(2) . .
C1 N1 Ag1 130(2) . .
C6 N2 C10 118(2) . .
C6 N2 Ag1 118(2) . .
C10 N2 Ag1 123(2) . .
C20 N3 C11 116(2) . .
C20 N3 Ag1 131(2) . .
C11 N3 Ag1 113.1(17) . .
C16 N4 C17 115(2) . .
C16 N4 Ag2 116.1(19) . .
C17 N4 Ag2 128.7(18) . .
C31 N7 C35 117(2) . .
C31 N7 Ag2 121.7(18) . .
C35 N7 Ag2 121.4(17) . .

loop_
_geom_bond_atom_site_label_1
_geom_bond_atom_site_label_2
_geom_bond_distance
_geom_bond_site_symmetry_2
W1 O20 1.661(18) .
W1 O15 1.88(3) 2_746
W1 O13 1.90(2) 2_746
W1 O17 1.91(2) .
W1 O14 1.93(3) .
W1 O1 2.43(3) 2_746
W1 O4 2.45(3) .
W2 O22 1.689(19) .
W2 O13 1.87(2) .
W2 O16 1.88(2) .
W2 O5 1.90(3) 2_746
W2 O10 1.92(3) .
W2 O1 2.36(3) .
W2 O3 2.44(3) 2_746
W3 O12 1.67(2) .
W3 O19 1.844(19) .
W3 O21 1.898(18) .
W3 O7 1.91(2) 2_746
W3 O5 1.91(2) .
W3 O3 2.28(3) .
W3 O2 2.45(3) 2_746
W4 O9 1.66(2) .
W4 O11 1.88(2) .
W4 O14 1.89(2) .
W4 O18 1.898(18) .
W4 O19 1.933(19) .
W4 O4 2.27(3) .
W4 O2 2.49(3) 2_746
W5 O8 1.69(2) .
W5 O18 1.875(19) .
W5 O10 1.88(2) .
W5 O21 1.893(18) .
W5 O15 1.89(2) .
W5 O1 2.28(3) .
W5 O2 2.49(3) 2_746
W6 O6 1.67(2) .
W6 O17 1.86(2) .
W6 O7 1.88(3) .
W6 O16 1.91(2) .
W6 O11 1.93(3) .
W6 O4 2.41(3) .
W6 O3 2.44(3) 2_746
Ag1 N3 1.91(2) .
Ag1 N2 1.95(2) .
Ag1 N1 2.12(3) .
Ag2 N7 1.995(19) .
Ag2 N4 2.03(2) .
Ag2 N5 2.037(17) .
Ag2 N6 2.070(19) .
Si1 O2 1.49(3) 2_746
Si1 O2 1.49(3) .
Si1 O3 1.65(3) 2_746
Si1 O3 1.65(3) .
Si1 O4 1.67(3) .
Si1 O4 1.67(3) 2_746
Si1 O1 1.70(3) 2_746
Si1 O1 1.70(3) .
O1 O2 1.81(4) 2_746
O1 W1 2.43(3) 2_746
O2 O3 1.68(4) 2_746
O2 O4 1.73(4) 2_746
O2 O1 1.81(4) 2_746
O2 W3 2.45(3) 2_746
O2 W4 2.49(3) 2_746
O2 W5 2.49(3) 2_746
O3 O2 1.68(4) 2_746
O3 W2 2.44(3) 2_746
O3 W6 2.44(3) 2_746
O4 O2 1.73(4) 2_746
O5 W2 1.90(3) 2_746
O7 W3 1.91(2) 2_746
O13 W1 1.90(2) 2_746
O15 W1 1.88(3) 2_746
C1 C2 1.31(5) .
C1 N1 1.46(4) .
C1 H1A 0.9300 .
C2 C3 1.38(6) .
C2 H2A 0.9300 .
C3 C4 1.37(6) .
C3 H3A 0.9300 .
C4 C5 1.40(5) .
C4 H4A 0.9300 .
C5 N1 1.32(4) .
C5 C6 1.44(4) .
C6 N2 1.29(4) .
C6 C7 1.37(4) .
C7 C8 1.46(5) .
C7 H7A 0.9300 .
C8 C9 1.37(5) .
C8 H8A 0.9300 .
C9 C10 1.37(5) .
C9 H9A 0.9300 .
C10 N2 1.38(4) .
C10 H10A 0.9300 .
C11 C12 1.36(4) .
C11 N3 1.43(3) .
C11 H11A 0.9300 .
C12 C13 1.38(4) .
C12 H12A 0.9300 .
C13 C19 1.37(4) .
C13 C14 1.54(3) .
C14 C18 1.34(4) .
C14 C15 1.39(4) .
C15 C16 1.40(4) .
C15 H15A 0.9300 .
C16 N4 1.30(4) .
C16 H16A 0.9300 .
C17 N4 1.31(3) .
C17 C18 1.35(4) .
C17 H17A 0.9300 .
C18 H18A 0.9300 .
C19 C20 1.35(4) .
C19 H19A 0.9300 .
C20 N3 1.28(3) .
C20 H20A 0.9300 .
C21 C22 1.3900 .
C21 N5 1.3900 .
C21 H21A 0.9300 .
C22 C23 1.3900 .
C22 H22A 0.9300 .
C23 C24 1.3900 .
C23 H23A 0.9300 .
C24 C25 1.3900 .
C24 H24A 0.9300 .
C25 N5 1.3900 .
C25 C26 1.40(3) .
C26 C27 1.3900 .
C26 N6 1.3900 .
C27 C28 1.3900 .
C27 H27A 0.9300 .
C28 C29 1.3900 .
C28 H28A 0.9300 .
C29 C30 1.3900 .
C29 H29A 0.9300 .
C30 N6 1.3900 .
C30 H30A 0.9300 .
C31 N7 1.30(3) .
C31 C32 1.40(4) .
C31 H31A 0.9300 .
C32 C33 1.39(3) .
C32 H32A 0.9300 .
C33 C34 1.36(3) .
C33 C33 1.53(4) 2_935
C34 C35 1.38(4) .
C34 H34A 0.9300 .
C35 N7 1.32(3) .
C35 H35A 0.9300 .
